data_7037904
loop_
_publ_author_name
'Chen, Sheng-Chun'
'Dai, An-Qi'
'Huang, Kun-Lin'
'Zhang, Zhi-Hui'
'Cui, Ai-Jun'
'He, Ming-Yang'
'Chen, Qun'

_publ_section_title
;
 Assembly of 1D, 2D and 3D lanthanum(iii) coordination polymers with
 perchlorinated benzenedicarboxylates: positional isomeric effect,
 structural transformation and ring-opening polymerisation of glycolide.
;
_journal_issue 8
_journal_name_full 'Dalton transactions (Cambridge, England : 2003)'
_journal_page_first 3577
_journal_page_last 3589
_journal_paper_doi 10.1039/c5dt04687d
_journal_volume 45
_journal_year 2016
_chemical_formula_moiety 'C15 H13 Cl6 La N O10'
_chemical_formula_sum 'C15 H13 Cl6 La N O10'
_chemical_formula_weight 718.87
_space_group_crystal_system triclinic
_space_group_IT_number 2
_space_group_name_Hall '-P 1'
_space_group_name_H-M_alt 'P -1'
_symmetry_space_group_name_Hall '-P 1'
_symmetry_space_group_name_H-M 'P -1'
_atom_sites_solution_hydrogens mixed
_audit_creation_method SHELXL-2014/7
_audit_update_record
;
2015-12-27 deposited with the CCDC.
2016-01-07 downloaded from the CCDC.
;
_cell_angle_alpha 66.507(4)
_cell_angle_beta 82.540(4)
_cell_angle_gamma 76.892(4)
_cell_formula_units_Z 2
_cell_length_a 10.379(2)
_cell_length_b 11.008(3)
_cell_length_c 11.165(2)
_cell_measurement_reflns_used 6370
_cell_measurement_temperature 123(2)
_cell_measurement_theta_max 30.26
_cell_measurement_theta_min 2.59
_cell_volume 1138.3(4)
_computing_cell_refinement 'Bruker APEX II'
_computing_data_collection 'Bruker APEX II'
_computing_data_reduction 'Bruker SAINT'
_computing_molecular_graphics 'Bruker SHELXTL'
_computing_publication_material 'Bruker SHELXTL'
_computing_structure_refinement 'SHELXL-2014/6 (Sheldrick, 2014)'
_computing_structure_solution 'Bruker SHELXTL'
_diffrn_ambient_temperature 123(2)
_diffrn_measured_fraction_theta_full 0.985
_diffrn_measured_fraction_theta_max 0.984
_diffrn_measurement_device_type 'CCD area detector'
_diffrn_measurement_method 'phi and omega scans'
_diffrn_radiation_type MoK\a
_diffrn_radiation_wavelength 0.71073
_diffrn_reflns_av_R_equivalents 0.0116
_diffrn_reflns_av_unetI/netI 0.0356
_diffrn_reflns_laue_measured_fraction_full 0.985
_diffrn_reflns_laue_measured_fraction_max 0.984
_diffrn_reflns_limit_h_max 12
_diffrn_reflns_limit_h_min -12
_diffrn_reflns_limit_k_max 13
_diffrn_reflns_limit_k_min -6
_diffrn_reflns_limit_l_max 13
_diffrn_reflns_limit_l_min -13
_diffrn_reflns_number 6806
_diffrn_reflns_point_group_measured_fraction_full 0.985
_diffrn_reflns_point_group_measured_fraction_max 0.984
_diffrn_reflns_theta_full 25.242
_diffrn_reflns_theta_max 25.999
_diffrn_reflns_theta_min 1.991
_exptl_absorpt_coefficient_mu 2.634
_exptl_crystal_colour colorless
_exptl_crystal_density_diffrn 2.097
_exptl_crystal_description block
_exptl_crystal_F_000 698
_exptl_crystal_size_max 0.280
_exptl_crystal_size_mid 0.260
_exptl_crystal_size_min 0.260
_refine_diff_density_max 0.623
_refine_diff_density_min -0.519
_refine_diff_density_rms 0.087
_refine_ls_extinction_method none
_refine_ls_goodness_of_fit_ref 1.028
_refine_ls_hydrogen_treatment constr
_refine_ls_matrix_type full
_refine_ls_number_parameters 300
_refine_ls_number_reflns 4406
_refine_ls_number_restraints 0
_refine_ls_restrained_S_all 1.028
_refine_ls_R_factor_all 0.0218
_refine_ls_R_factor_gt 0.0210
_refine_ls_shift/su_max 0.000
_refine_ls_shift/su_mean 0.000
_refine_ls_structure_factor_coef Fsqd
_refine_ls_weighting_details 'w=1/[\s^2^(Fo^2^)+(0.04P)^2^+1.55P] where P=(Fo^2^+2Fc^2^)/3'
_refine_ls_weighting_scheme calc
_refine_ls_wR_factor_gt 0.0755
_refine_ls_wR_factor_ref 0.0760
_reflns_Friedel_coverage 0.000
_reflns_number_gt 4260
_reflns_number_total 4406
_reflns_threshold_expression 'I > 2\s(I)'
_cod_data_source_file c5dt04687d2.cif
_cod_data_source_block 4
_cod_depositor_comments 'Adding full bibliography for 7037901--7037908.cif.'
_cod_database_code 7037904
_shelx_shelxl_version_number 2014/7
_shelx_space_group_comment
;
The symmetry employed for this shelxl refinement is uniquely defined
by the following loop, which should always be used as a source of
symmetry information in preference to the above space-group names.
They are only intended as comments.
;
_shelx_estimated_absorpt_t_min 0.526
_shelx_estimated_absorpt_t_max 0.547

loop_
_space_group_symop_operation_xyz
'x, y, z'
'-x, -y, -z'

loop_
_atom_site_label
_atom_site_type_symbol
_atom_site_fract_x
_atom_site_fract_y
_atom_site_fract_z
_atom_site_U_iso_or_equiv
_atom_site_adp_type
_atom_site_occupancy
_atom_site_site_symmetry_order
_atom_site_calc_flag
_atom_site_refinement_flags_posn
_atom_site_refinement_flags_adp
C1 C 0.2470(3) 0.4166(3) 0.0917(3) 0.0238(7) Uani 1 1 d . .
C2 C 0.3770(3) 0.4604(3) 0.0390(3) 0.0217(6) Uani 1 1 d . .
C3 C 0.3847(3) 0.5951(3) -0.0141(3) 0.0216(6) Uani 1 1 d . .
C4 C 0.5073(3) 0.6346(3) -0.0500(3) 0.0232(7) Uani 1 1 d . .
C5 C 0.0475(3) 0.0876(3) 0.7168(3) 0.0201(6) Uani 1 1 d . .
C6 C 0.0222(3) 0.0435(3) 0.8637(3) 0.0185(6) Uani 1 1 d . .
C7 C -0.0900(3) -0.0079(3) 0.9238(3) 0.0202(6) Uani 1 1 d . .
C8 C 0.1119(3) 0.0502(3) 0.9421(3) 0.0194(6) Uani 1 1 d . .
C9 C -0.2126(3) 0.4306(3) 0.4825(3) 0.0192(6) Uani 1 1 d . .
C10 C -0.3618(3) 0.4697(3) 0.4922(3) 0.0174(6) Uani 1 1 d . .
C11 C -0.4345(3) 0.5392(3) 0.3807(3) 0.0189(6) Uani 1 1 d . .
C12 C -0.4295(3) 0.4303(3) 0.6111(3) 0.0195(6) Uani 1 1 d . .
C13 C 0.4129(3) 0.2367(4) 0.4280(4) 0.0312(8) Uani 1 1 d . .
H13 H 0.4148 0.2834 0.3357 0.037 Uiso 1 1 calc R U
C14 C 0.6486(4) 0.1623(5) 0.4040(5) 0.0487(11) Uani 1 1 d . .
H14D H 0.6397 0.2383 0.3193 0.073 Uiso 1 1 calc R U
H14E H 0.6684 0.0773 0.3902 0.073 Uiso 1 1 calc R U
H14F H 0.7207 0.1664 0.4500 0.073 Uiso 1 1 calc R U
C15 C 0.5297(5) 0.0977(5) 0.6215(4) 0.0491(11) Uani 1 1 d . .
H15A H 0.6057 0.0224 0.6422 0.074 Uiso 1 1 calc R U
H15B H 0.4478 0.0627 0.6547 0.074 Uiso 1 1 calc R U
H15C H 0.5382 0.1592 0.6624 0.074 Uiso 1 1 calc R U
Cl1 Cl 0.24149(8) 0.71496(9) -0.03424(9) 0.03231(19) Uani 1 1 d . .
Cl2 Cl 0.51661(9) 0.80142(9) -0.10288(10) 0.0383(2) Uani 1 1 d . .
Cl3 Cl -0.20274(9) -0.01869(11) 0.83095(8) 0.0369(2) Uani 1 1 d . .
Cl4 Cl 0.25313(9) 0.10961(10) 0.87127(8) 0.0359(2) Uani 1 1 d . .
Cl5 Cl -0.35172(9) 0.60102(12) 0.23287(8) 0.0428(3) Uani 1 1 d . .
Cl6 Cl -0.34072(8) 0.33998(10) 0.74881(8) 0.0350(2) Uani 1 1 d . .
La1 La 0.07834(2) 0.35356(2) 0.40123(2) 0.02059(8) Uani 1 1 d . .
N1 N 0.5258(3) 0.1694(3) 0.4817(3) 0.0366(7) Uani 1 1 d . .
O1 O 0.2392(3) 0.3580(4) 0.2136(3) 0.0503(8) Uani 1 1 d . .
O2 O 0.1610(3) 0.4397(4) 0.0183(3) 0.0550(9) Uani 1 1 d . .
O3 O 0.0433(2) 0.2110(2) 0.6508(2) 0.0256(5) Uani 1 1 d . .
O4 O 0.0694(3) -0.0034(2) 0.6742(2) 0.0331(6) Uani 1 1 d . .
O5 O -0.1659(2) 0.3394(3) 0.4421(3) 0.0304(5) Uani 1 1 d . .
O6 O -0.1412(2) 0.4924(2) 0.5111(2) 0.0250(5) Uani 1 1 d . .
O7 O 0.3053(2) 0.2445(3) 0.4864(3) 0.0372(6) Uani 1 1 d . .
O8 O 0.1022(3) 0.1173(2) 0.4173(2) 0.0327(6) Uani 1 1 d . .
H8A H 0.0393 0.1142 0.3607 0.049 Uiso 1 1 d R U
H8B H 0.0841 0.0589 0.5080 0.049 Uiso 1 1 d R U
O9 O -0.0265(2) 0.3504(3) 0.2062(2) 0.0335(6) Uani 1 1 d . .
H9D H 0.0296 0.3837 0.1270 0.050 Uiso 1 1 d R U
H9E H -0.1143 0.4089 0.1943 0.050 Uiso 1 1 d R U
O10 O -0.0027(3) 0.5954(3) 0.2440(2) 0.0366(6) Uani 1 1 d . .
H10D H 0.0375 0.6569 0.2644 0.055 Uiso 1 1 d R U
H10E H -0.0993 0.6186 0.2540 0.055 Uiso 1 1 d R U

loop_
_atom_site_aniso_label
_atom_site_aniso_U_11
_atom_site_aniso_U_22
_atom_site_aniso_U_33
_atom_site_aniso_U_23
_atom_site_aniso_U_13
_atom_site_aniso_U_12
C1 0.0215(15) 0.0275(16) 0.0178(15) -0.0048(13) -0.0005(12) -0.0031(13)
C2 0.0198(15) 0.0295(16) 0.0134(13) -0.0070(12) -0.0005(11) -0.0026(13)
C3 0.0139(14) 0.0283(16) 0.0190(14) -0.0074(13) 0.0010(11) -0.0012(12)
C4 0.0201(15) 0.0265(16) 0.0186(15) -0.0053(12) 0.0035(12) -0.0048(13)
C5 0.0198(15) 0.0237(15) 0.0165(14) -0.0073(12) -0.0017(11) -0.0038(12)
C6 0.0222(15) 0.0182(14) 0.0149(13) -0.0058(11) -0.0011(11) -0.0040(12)
C7 0.0220(15) 0.0212(15) 0.0190(14) -0.0081(12) -0.0049(12) -0.0045(12)
C8 0.0203(15) 0.0190(14) 0.0199(15) -0.0084(12) -0.0005(11) -0.0041(12)
C9 0.0115(13) 0.0302(16) 0.0193(14) -0.0126(13) 0.0008(11) -0.0055(12)
C10 0.0105(13) 0.0252(15) 0.0211(14) -0.0137(12) 0.0010(11) -0.0040(11)
C11 0.0144(14) 0.0281(16) 0.0177(14) -0.0103(12) 0.0019(11) -0.0098(12)
C12 0.0168(14) 0.0243(15) 0.0186(14) -0.0095(12) -0.0026(11) -0.0028(12)
C13 0.0191(16) 0.040(2) 0.0313(18) -0.0104(15) -0.0058(14) -0.0031(14)
C14 0.025(2) 0.058(3) 0.065(3) -0.027(2) -0.0105(19) -0.0023(19)
C15 0.043(2) 0.054(3) 0.044(2) -0.014(2) -0.0151(19) 0.004(2)
Cl1 0.0203(4) 0.0331(4) 0.0365(5) -0.0111(4) -0.0046(3) 0.0061(3)
Cl2 0.0352(5) 0.0258(4) 0.0479(5) -0.0082(4) 0.0028(4) -0.0077(4)
Cl3 0.0332(5) 0.0588(6) 0.0267(4) -0.0179(4) -0.0077(3) -0.0176(4)
Cl4 0.0278(4) 0.0507(5) 0.0288(4) -0.0097(4) 0.0034(3) -0.0198(4)
Cl5 0.0206(4) 0.0788(7) 0.0189(4) -0.0082(4) 0.0055(3) -0.0132(4)
Cl6 0.0214(4) 0.0549(6) 0.0211(4) -0.0083(4) -0.0063(3) -0.0014(4)
La1 0.01597(11) 0.02450(12) 0.01948(11) -0.00712(8) -0.00049(7) -0.00294(7)
N1 0.0227(15) 0.0306(16) 0.0396(18) -0.0005(13) 0.0004(13) 0.0024(12)
O1 0.0272(14) 0.094(2) 0.0232(13) -0.0087(14) 0.0068(11) -0.0282(15)
O2 0.0333(15) 0.104(3) 0.0243(13) -0.0084(15) -0.0034(11) -0.0349(17)
O3 0.0342(13) 0.0236(12) 0.0149(10) -0.0050(9) 0.0008(9) -0.0032(10)
O4 0.0553(17) 0.0257(12) 0.0180(11) -0.0099(10) 0.0034(11) -0.0069(11)
O5 0.0103(10) 0.0484(15) 0.0481(15) -0.0338(13) 0.0057(10) -0.0111(10)
O6 0.0137(10) 0.0340(13) 0.0334(12) -0.0174(10) -0.0021(9) -0.0076(9)
O7 0.0195(12) 0.0534(16) 0.0321(13) -0.0170(12) -0.0079(10) 0.0106(11)
O8 0.0515(16) 0.0254(12) 0.0214(12) -0.0080(10) 0.0019(11) -0.0114(11)
O9 0.0273(12) 0.0579(17) 0.0220(12) -0.0184(11) -0.0024(10) -0.0142(12)
O10 0.0422(15) 0.0274(13) 0.0309(13) -0.0067(10) 0.0022(11) 0.0009(11)

loop_
_atom_type_symbol
_atom_type_description
_atom_type_scat_dispersion_real
_atom_type_scat_dispersion_imag
_atom_type_scat_source
C C 0.0033 0.0016 'International Tables Vol C Tables 4.2.6.8 and 6.1.1.4'
H H 0.0000 0.0000 'International Tables Vol C Tables 4.2.6.8 and 6.1.1.4'
Cl Cl 0.1484 0.1585 'International Tables Vol C Tables 4.2.6.8 and 6.1.1.4'
La La -0.2871 2.4523 'International Tables Vol C Tables 4.2.6.8 and 6.1.1.4'
N N 0.0061 0.0033 'International Tables Vol C Tables 4.2.6.8 and 6.1.1.4'
O O 0.0106 0.0060 'International Tables Vol C Tables 4.2.6.8 and 6.1.1.4'

loop_
_geom_angle_atom_site_label_1
_geom_angle_atom_site_label_2
_geom_angle_atom_site_label_3
_geom_angle
_geom_angle_site_symmetry_1
_geom_angle_site_symmetry_3
O2 C1 O1 125.7(3) . .
O2 C1 C2 120.2(3) . .
O1 C1 C2 114.1(3) . .
C3 C2 C4 118.6(3) . 2_665
C3 C2 C1 120.8(3) . .
C4 C2 C1 120.5(3) 2_665 .
C2 C3 C4 120.6(3) . .
C2 C3 Cl1 119.4(2) . .
C4 C3 Cl1 120.0(3) . .
C2 C4 C3 120.7(3) 2_665 .
C2 C4 Cl2 119.1(3) 2_665 .
C3 C4 Cl2 120.1(3) . .
O4 C5 O3 126.5(3) . .
O4 C5 C6 115.7(3) . .
O3 C5 C6 117.8(3) . .
C7 C6 C8 118.0(3) . .
C7 C6 C5 120.7(3) . .
C8 C6 C5 121.3(3) . .
C8 C7 C6 120.6(3) 2_557 .
C8 C7 Cl3 119.8(2) 2_557 .
C6 C7 Cl3 119.6(2) . .
C7 C8 C6 121.3(3) 2_557 .
C7 C8 Cl4 119.5(2) 2_557 .
C6 C8 Cl4 119.2(2) . .
O5 C9 O6 122.6(3) . .
O5 C9 C10 117.1(3) . .
O6 C9 C10 120.3(3) . .
O5 C9 La1 54.10(15) . .
O6 C9 La1 69.03(16) . .
C10 C9 La1 166.8(2) . .
C12 C10 C11 118.1(3) . .
C12 C10 C9 120.8(3) . .
C11 C10 C9 121.0(3) . .
C12 C11 C10 121.1(3) 2_466 .
C12 C11 Cl5 119.9(2) 2_466 .
C10 C11 Cl5 118.7(2) . .
C10 C12 C11 120.7(3) . 2_466
C10 C12 Cl6 118.4(2) . .
C11 C12 Cl6 120.8(2) 2_466 .
O7 C13 N1 125.6(3) . .
O7 C13 H13 117.2 . .
N1 C13 H13 117.2 . .
N1 C14 H14D 109.5 . .
N1 C14 H14E 109.5 . .
H14D C14 H14E 109.5 . .
N1 C14 H14F 109.5 . .
H14D C14 H14F 109.5 . .
H14E C14 H14F 109.5 . .
N1 C15 H15A 109.5 . .
N1 C15 H15B 109.5 . .
H15A C15 H15B 109.5 . .
N1 C15 H15C 109.5 . .
H15A C15 H15C 109.5 . .
H15B C15 H15C 109.5 . .
O8 La1 O1 80.02(10) . .
O8 La1 O6 146.77(8) . 2_566
O1 La1 O6 104.79(9) . 2_566
O8 La1 O7 76.73(10) . .
O1 La1 O7 70.97(9) . .
O6 La1 O7 74.12(8) 2_566 .
O8 La1 O5 82.60(8) . .
O1 La1 O5 133.28(9) . .
O6 La1 O5 113.18(7) 2_566 .
O7 La1 O5 144.48(9) . .
O8 La1 O10 139.93(9) . .
O1 La1 O10 81.03(10) . .
O6 La1 O10 72.56(9) 2_566 .
O7 La1 O10 128.53(10) . .
O5 La1 O10 85.27(9) . .
O8 La1 O9 69.63(9) . .
O1 La1 O9 66.79(9) . .
O6 La1 O9 142.94(8) 2_566 .
O7 La1 O9 129.30(9) . .
O5 La1 O9 66.53(8) . .
O10 La1 O9 70.49(9) . .
O8 La1 O3 74.91(7) . .
O1 La1 O3 140.57(9) . .
O6 La1 O3 81.96(8) 2_566 .
O7 La1 O3 73.94(8) . .
O5 La1 O3 72.95(8) . .
O10 La1 O3 136.47(8) . .
O9 La1 O3 128.45(8) . .
O8 La1 O6 124.68(8) . .
O1 La1 O6 148.70(10) . .
O6 La1 O6 66.20(8) 2_566 .
O7 La1 O6 128.91(7) . .
O5 La1 O6 47.15(7) . .
O10 La1 O6 67.67(8) . .
O9 La1 O6 101.54(7) . .
O3 La1 O6 69.93(7) . .
O8 La1 C9 104.29(9) . .
O1 La1 C9 145.25(8) . .
O6 La1 C9 90.31(8) 2_566 .
O7 La1 C9 143.78(8) . .
O5 La1 C9 23.18(8) . .
O10 La1 C9 73.85(8) . .
O9 La1 C9 82.21(8) . .
O3 La1 C9 71.58(8) . .
O6 La1 C9 24.11(7) . .
C13 N1 C15 119.9(3) . .
C13 N1 C14 121.8(3) . .
C15 N1 C14 118.3(3) . .
C1 O1 La1 139.6(3) . .
C5 O3 La1 133.9(2) . .
C9 O5 La1 102.72(18) . .
C9 O6 La1 159.3(2) . 2_566
C9 O6 La1 86.86(17) . .
La1 O6 La1 113.80(8) 2_566 .
C13 O7 La1 130.3(2) . .
La1 O8 H8A 109.5 . .
La1 O8 H8B 109.5 . .
H8A O8 H8B 109.5 . .
La1 O9 H9D 109.5 . .
La1 O9 H9E 109.1 . .
H9D O9 H9E 109.5 . .
La1 O10 H10D 109.2 . .
La1 O10 H10E 109.4 . .
H10D O10 H10E 109.5 . .

loop_
_geom_bond_atom_site_label_1
_geom_bond_atom_site_label_2
_geom_bond_distance
_geom_bond_site_symmetry_2
C1 O2 1.205(4) .
C1 O1 1.253(4) .
C1 C2 1.504(4) .
C2 C3 1.377(5) .
C2 C4 1.384(4) 2_665
C3 C4 1.395(4) .
C3 Cl1 1.721(3) .
C4 C2 1.384(4) 2_665
C4 Cl2 1.713(3) .
C5 O4 1.237(4) .
C5 O3 1.254(4) .
C5 C6 1.518(4) .
C6 C7 1.386(4) .
C6 C8 1.390(4) .
C7 C8 1.384(4) 2_557
C7 Cl3 1.713(3) .
C8 C7 1.384(4) 2_557
C8 Cl4 1.710(3) .
C9 O5 1.237(4) .
C9 O6 1.254(4) .
C9 C10 1.512(4) .
C9 La1 3.066(3) .
C10 C12 1.371(4) .
C10 C11 1.388(4) .
C11 C12 1.375(4) 2_466
C11 Cl5 1.711(3) .
C12 C11 1.375(4) 2_466
C12 Cl6 1.713(3) .
C13 O7 1.222(4) .
C13 N1 1.310(5) .
C13 H13 0.9500 .
C14 N1 1.451(5) .
C14 H14D 0.9800 .
C14 H14E 0.9800 .
C14 H14F 0.9800 .
C15 N1 1.442(5) .
C15 H15A 0.9800 .
C15 H15B 0.9800 .
C15 H15C 0.9800 .
La1 O8 2.492(2) .
La1 O1 2.496(3) .
La1 O6 2.501(2) 2_566
La1 O7 2.506(2) .
La1 O5 2.546(2) .
La1 O10 2.553(2) .
La1 O9 2.572(2) .
La1 O3 2.621(2) .
La1 O6 2.867(2) .
O6 La1 2.501(2) 2_566
O8 H8A 0.9800 .
O8 H8B 0.9800 .
O9 H9D 0.9800 .
O9 H9E 0.9800 .
O10 H10D 0.9800 .
O10 H10E 0.9800 .

loop_
_geom_torsion_atom_site_label_1
_geom_torsion_atom_site_label_2
_geom_torsion_atom_site_label_3
_geom_torsion_atom_site_label_4
_geom_torsion
_geom_torsion_site_symmetry_1
_geom_torsion_site_symmetry_4
O2 C1 C2 C3 69.1(5) . .
O1 C1 C2 C3 -110.3(4) . .
O2 C1 C2 C4 -114.7(4) . 2_665
O1 C1 C2 C4 65.8(4) . 2_665
C4 C2 C3 C4 -3.1(5) 2_665 .
C1 C2 C3 C4 173.1(3) . .
C4 C2 C3 Cl1 177.6(2) 2_665 .
C1 C2 C3 Cl1 -6.2(4) . .
C2 C3 C4 C2 3.2(5) . 2_665
Cl1 C3 C4 C2 -177.5(2) . 2_665
C2 C3 C4 Cl2 -174.5(2) . .
Cl1 C3 C4 Cl2 4.8(4) . .
O4 C5 C6 C7 -66.5(4) . .
O3 C5 C6 C7 112.9(3) . .
O4 C5 C6 C8 111.9(3) . .
O3 C5 C6 C8 -68.7(4) . .
C8 C6 C7 C8 0.5(5) . 2_557
C5 C6 C7 C8 178.9(3) . 2_557
C8 C6 C7 Cl3 -179.7(2) . .
C5 C6 C7 Cl3 -1.3(4) . .
C7 C6 C8 C7 -0.5(5) . 2_557
C5 C6 C8 C7 -178.9(3) . 2_557
C7 C6 C8 Cl4 178.6(2) . .
C5 C6 C8 Cl4 0.1(4) . .
O5 C9 C10 C12 104.4(4) . .
O6 C9 C10 C12 -77.6(4) . .
La1 C9 C10 C12 150.0(8) . .
O5 C9 C10 C11 -71.6(4) . .
O6 C9 C10 C11 106.3(4) . .
La1 C9 C10 C11 -26.0(11) . .
C12 C10 C11 C12 1.0(5) . 2_466
C9 C10 C11 C12 177.1(3) . 2_466
C12 C10 C11 Cl5 174.8(2) . .
C9 C10 C11 Cl5 -9.1(4) . .
C11 C10 C12 C11 -1.0(5) . 2_466
C9 C10 C12 C11 -177.1(3) . 2_466
C11 C10 C12 Cl6 178.0(2) . .
C9 C10 C12 Cl6 1.9(4) . .
O7 C13 N1 C15 -0.7(7) . .
O7 C13 N1 C14 178.1(4) . .
O2 C1 O1 La1 -42.2(7) . .
C2 C1 O1 La1 137.3(3) . .
O4 C5 O3 La1 -1.3(5) . .
C6 C5 O3 La1 179.30(19) . .
O6 C9 O5 La1 -9.5(4) . .
C10 C9 O5 La1 168.4(2) . .
O5 C9 O6 La1 -170.5(4) . 2_566
C10 C9 O6 La1 11.7(8) . 2_566
La1 C9 O6 La1 -178.7(6) . 2_566
O5 C9 O6 La1 8.2(3) . .
C10 C9 O6 La1 -169.6(3) . .
N1 C13 O7 La1 -175.3(3) . .
